data_4330473
loop_
_publ_author_name
'Sk Md Towsif Abtab'
'Manoranjan Maity'
'Kisholoy Bhattacharya'
'E. Carolina Sa\~nudo'
'Muktimoy Chaudhury'

_publ_section_title
;
 Syntheses, Structures, and Magnetic Properties of a Family of
 Tetranuclear Hydroxido-Bridged NiII2LnIII2 (Ln = La, Gd, Tb, and Dy)
 Complexes: Display of Slow Magnetic Relaxation by the
 Zinc(II)-Dysprosium(III) Analogue
;
_journal_name_full 'Inorganic Chemistry'
_journal_page_first 10211
_journal_page_last 10221
_journal_paper_doi 10.1021/ic301138r
_journal_volume 51
_journal_year 2012
_chemical_formula_sum 'C77 H97 N5 Ni2 O17 Tb2'
_chemical_formula_weight 1799.86
_chemical_name_systematic
; 
 ? 
;
_space_group_IT_number 14
_symmetry_cell_setting monoclinic
_symmetry_space_group_name_Hall '-P 2ybc'
_symmetry_space_group_name_H-M 'P 1 21/c 1'
_atom_sites_solution_hydrogens geom
_atom_sites_solution_primary direct
_atom_sites_solution_secondary difmap
_audit_creation_method SHELXL-97
_cell_angle_alpha 90.00
_cell_angle_beta 93.003(2)
_cell_angle_gamma 90.00
_cell_formula_units_Z 4
_cell_length_a 12.6371(5)
_cell_length_b 23.2036(10)
_cell_length_c 27.4871(11)
_cell_measurement_temperature 298(2)
_cell_volume 8048.9(6)
_computing_cell_refinement 'BRUKER APEX II'
_computing_data_collection 'BRUKER APEX II'
_computing_data_reduction 'BRUKER APEX II'
_computing_molecular_graphics 'MERCURY 2.2, PLATON-97'
_computing_publication_material 'MERCURY 2.2, PLATON-97'
_computing_structure_refinement 'SHELXL-97 (Sheldrick, 1997)'
_computing_structure_solution 'SHELXS-97 (Sheldrick, 1990)'
_diffrn_ambient_temperature 298(2)
_diffrn_measured_fraction_theta_full 0.991
_diffrn_measured_fraction_theta_max 0.991
_diffrn_measurement_device_type 'CCD AREA DETECTOR'
_diffrn_measurement_method OMEGA-SCAN
_diffrn_radiation_monochromator graphite
_diffrn_radiation_source 'fine-focus sealed tube'
_diffrn_radiation_type MoK\a
_diffrn_radiation_wavelength 0.71073
_diffrn_reflns_av_R_equivalents 0.0629
_diffrn_reflns_av_sigmaI/netI 0.0492
_diffrn_reflns_limit_h_max 14
_diffrn_reflns_limit_h_min -14
_diffrn_reflns_limit_k_max 26
_diffrn_reflns_limit_k_min -26
_diffrn_reflns_limit_l_max 31
_diffrn_reflns_limit_l_min -31
_diffrn_reflns_number 71373
_diffrn_reflns_theta_full 24.27
_diffrn_reflns_theta_max 24.27
_diffrn_reflns_theta_min 1.15
_exptl_absorpt_coefficient_mu 2.263
_exptl_absorpt_correction_T_max 0.6603
_exptl_absorpt_correction_T_min 0.5801
_exptl_absorpt_correction_type multi-scan
_exptl_absorpt_process_details SADABS
_exptl_crystal_colour GREEN
_exptl_crystal_density_diffrn 1.485
_exptl_crystal_description block
_exptl_crystal_F_000 3664
_exptl_crystal_size_max 0.27
_exptl_crystal_size_mid 0.24
_exptl_crystal_size_min 0.20
_refine_diff_density_max 1.526
_refine_diff_density_min -1.717
_refine_diff_density_rms 0.144
_refine_ls_extinction_method none
_refine_ls_goodness_of_fit_ref 1.547
_refine_ls_hydrogen_treatment constr
_refine_ls_matrix_type full
_refine_ls_number_parameters 897
_refine_ls_number_reflns 12946
_refine_ls_number_restraints 0
_refine_ls_restrained_S_all 1.547
_refine_ls_R_factor_all 0.0901
_refine_ls_R_factor_gt 0.0684
_refine_ls_shift/su_max 0.015
_refine_ls_shift/su_mean 0.001
_refine_ls_structure_factor_coef Fsqd
_refine_ls_weighting_details 'calc w=1/[\s^2^(Fo^2^)+(0.1000P)^2^+0.0000P] where P=(Fo^2^+2Fc^2^)/3'
_refine_ls_weighting_scheme calc
_refine_ls_wR_factor_gt 0.2154
_refine_ls_wR_factor_ref 0.2276
_reflns_number_gt 9966
_reflns_number_total 12946
_reflns_threshold_expression >2sigma(I)
_cod_data_source_file ic301138r_si_002_4.cif
_cod_data_source_block Complex_6_Ni2Tb2
_cod_database_code 4330473

loop_
_symmetry_equiv_pos_as_xyz
'x, y, z'
'-x, y+1/2, -z+1/2'
'-x, -y, -z'
'x, -y-1/2, z-1/2'

loop_
_atom_site_label
_atom_site_type_symbol
_atom_site_fract_x
_atom_site_fract_y
_atom_site_fract_z
_atom_site_U_iso_or_equiv
_atom_site_adp_type
_atom_site_occupancy
_atom_site_symmetry_multiplicity
_atom_site_calc_flag
_atom_site_refinement_flags
Tb1 Tb 0.06926(4) 0.08099(2) 0.169984(17) 0.04882(19) Uani 1 1 d .
Tb2 Tb 0.16093(4) 0.06570(2) 0.301395(16) 0.04799(19) Uani 1 1 d .
Ni1 Ni -0.04696(9) 0.13291(6) 0.26201(4) 0.0489(3) Uani 1 1 d .
Ni2 Ni 0.27599(9) 0.13999(6) 0.21998(4) 0.0484(3) Uani 1 1 d .
O3 O 0.1916(5) 0.1527(3) 0.1550(2) 0.0551(18) Uani 1 1 d .
O4 O 0.3161(5) 0.1172(3) 0.2915(2) 0.0544(18) Uani 1 1 d .
O1 O 0.0347(5) 0.1300(3) 0.3287(2) 0.0500(17) Uani 1 1 d .
O11 O 0.2201(5) 0.0549(3) 0.2194(2) 0.0539(17) Uani 1 1 d .
O2 O -0.0869(5) 0.1278(3) 0.1873(2) 0.0532(17) Uani 1 1 d .
O9 O 0.1138(5) 0.1468(3) 0.2427(2) 0.0474(16) Uani 1 1 d .
O10 O 0.0106(5) 0.0509(3) 0.2490(2) 0.0537(17) Uani 1 1 d .
O7 O 0.2284(6) 0.0622(3) 0.3802(3) 0.068(2) Uani 1 1 d .
O5 O 0.0093(6) 0.0966(4) 0.0890(3) 0.067(2) Uani 1 1 d .
O6 O 0.1758(7) 0.0248(4) 0.1195(3) 0.079(2) Uani 1 1 d .
O8 O 0.0571(7) 0.0015(4) 0.3443(3) 0.078(2) Uani 1 1 d .
O13 O 0.2483(8) -0.0273(4) 0.2960(3) 0.090(3) Uani 1 1 d .
N1 N -0.1062(7) 0.2194(4) 0.2604(3) 0.068(3) Uani 1 1 d .
N4 N 0.4163(7) 0.1324(5) 0.1839(3) 0.076(3) Uani 1 1 d .
N3 N 0.3309(7) 0.2227(4) 0.2363(3) 0.066(3) Uani 1 1 d .
N2 N -0.1878(7) 0.1141(5) 0.2952(3) 0.069(3) Uani 1 1 d .
C24 C 0.1780(8) 0.2091(5) 0.0818(4) 0.058(3) Uani 1 1 d .
C1 C -0.0096(8) 0.1352(5) 0.3723(3) 0.053(3) Uani 1 1 d .
C23 C 0.2323(7) 0.1699(5) 0.1117(3) 0.052(3) Uani 1 1 d .
C28 C 0.3325(8) 0.1479(5) 0.0988(3) 0.056(3) Uani 1 1 d .
C42 C 0.3878(8) 0.1449(5) 0.3217(4) 0.057(3) Uani 1 1 d .
C10 C -0.2552(11) 0.0793(8) 0.2626(5) 0.116(6) Uani 1 1 d .
H10A H -0.2138 0.0493 0.2489 0.174 Uiso 1 1 calc R
H10B H -0.2855 0.1031 0.2370 0.174 Uiso 1 1 calc R
H10C H -0.3108 0.0625 0.2804 0.174 Uiso 1 1 calc R
C6 C -0.1069(8) 0.1096(5) 0.3795(4) 0.058(3) Uani 1 1 d .
C41 C 0.4636(8) 0.1129(6) 0.3489(4) 0.065(3) Uani 1 1 d .
C25 C 0.2235(9) 0.2222(5) 0.0387(4) 0.070(3) Uani 1 1 d .
H25 H 0.1855 0.2465 0.0173 0.084 Uiso 1 1 calc R
C30 C 0.0758(8) 0.2334(5) 0.0947(4) 0.062(3) Uani 1 1 d .
H30A H 0.0666 0.2708 0.0802 0.093 Uiso 1 1 calc R
H30B H 0.0745 0.2367 0.1295 0.093 Uiso 1 1 calc R
H30C H 0.0195 0.2084 0.0829 0.093 Uiso 1 1 calc R
C44 C 0.4673(9) 0.0494(6) 0.3466(4) 0.076(4) Uani 1 1 d .
H44A H 0.5381 0.0365 0.3548 0.114 Uiso 1 1 calc R
H44B H 0.4464 0.0370 0.3142 0.114 Uiso 1 1 calc R
H44C H 0.4198 0.0335 0.3692 0.114 Uiso 1 1 calc R
C40 C 0.5349(8) 0.1422(6) 0.3793(4) 0.062(3) Uani 1 1 d .
H40 H 0.5847 0.1211 0.3979 0.074 Uiso 1 1 calc R
C29 C 0.3939(8) 0.1076(6) 0.1329(4) 0.074(4) Uani 1 1 d .
H29A H 0.4607 0.0983 0.1189 0.089 Uiso 1 1 calc R
H29B H 0.3542 0.0720 0.1355 0.089 Uiso 1 1 calc R
C2 C 0.0445(8) 0.1675(5) 0.4089(4) 0.058(3) Uani 1 1 d .
C36 C 0.3173(9) 0.2374(5) 0.2892(4) 0.068(3) Uani 1 1 d .
H36A H 0.3314 0.2781 0.2942 0.082 Uiso 1 1 calc R
H36B H 0.2444 0.2302 0.2968 0.082 Uiso 1 1 calc R
C27 C 0.3726(8) 0.1652(5) 0.0565(4) 0.068(3) Uani 1 1 d .
H27 H 0.4385 0.1511 0.0487 0.082 Uiso 1 1 calc R
C60 C 0.3539(10) 0.0919(7) 0.4616(4) 0.080(4) Uani 1 1 d .
H60 H 0.3492 0.1177 0.4357 0.095 Uiso 1 1 calc R
C39 C 0.5362(8) 0.2016(7) 0.3835(4) 0.072(4) Uani 1 1 d .
C37 C 0.3892(8) 0.2032(5) 0.3232(4) 0.057(3) Uani 1 1 d .
C34 C 0.4446(10) 0.2230(7) 0.2250(4) 0.093(5) Uani 1 1 d .
H34A H 0.4679 0.2625 0.2211 0.112 Uiso 1 1 calc R
H34B H 0.4863 0.2063 0.2521 0.112 Uiso 1 1 calc R
C26 C 0.3204(10) 0.2027(6) 0.0243(4) 0.078(4) Uani 1 1 d .
C65 C 0.2881(10) 0.0452(6) 0.4613(4) 0.073(3) Uani 1 1 d .
C7 C -0.1652(9) 0.0784(5) 0.3400(4) 0.070(3) Uani 1 1 d .
H7A H -0.2318 0.0648 0.3518 0.084 Uiso 1 1 calc R
H7B H -0.1243 0.0449 0.3313 0.084 Uiso 1 1 calc R
C66 C 0.2091(11) 0.0370(6) 0.4193(4) 0.074(3) Uani 1 1 d .
C33 C 0.4633(9) 0.1906(7) 0.1805(4) 0.086(4) Uani 1 1 d .
H33 H 0.4992 0.2044 0.1542 0.104 Uiso 1 1 calc R
C4 C -0.1043(10) 0.1507(6) 0.4617(4) 0.074(4) Uani 1 1 d .
C38 C 0.4643(8) 0.2322(6) 0.3538(4) 0.063(3) Uani 1 1 d .
H38 H 0.4655 0.2723 0.3542 0.076 Uiso 1 1 calc R
C5 C -0.1506(9) 0.1165(6) 0.4241(4) 0.071(3) Uani 1 1 d .
H5 H -0.2138 0.0976 0.4295 0.085 Uiso 1 1 calc R
C3 C -0.0078(11) 0.1760(6) 0.4535(4) 0.081(4) Uani 1 1 d .
H3 H 0.0242 0.1992 0.4775 0.097 Uiso 1 1 calc R
C13 C -0.0519(12) 0.2539(6) 0.2985(5) 0.104(5) Uani 1 1 d .
H13A H -0.0882 0.2899 0.3017 0.156 Uiso 1 1 calc R
H13B H 0.0197 0.2609 0.2901 0.156 Uiso 1 1 calc R
H13C H -0.0516 0.2334 0.3289 0.156 Uiso 1 1 calc R
C12 C -0.2177(9) 0.2153(6) 0.2697(4) 0.082(4) Uani 1 1 d .
H12A H -0.2574 0.2051 0.2398 0.099 Uiso 1 1 calc R
H12B H -0.2428 0.2526 0.2803 0.099 Uiso 1 1 calc R
C32 C 0.4883(9) 0.0913(7) 0.2105(5) 0.104(5) Uani 1 1 d .
H32A H 0.5458 0.0815 0.1906 0.156 Uiso 1 1 calc R
H32B H 0.4498 0.0570 0.2180 0.156 Uiso 1 1 calc R
H32C H 0.5160 0.1088 0.2402 0.156 Uiso 1 1 calc R
C20 C -0.1561(8) 0.1628(5) 0.1625(3) 0.055(3) Uani 1 1 d .
C19 C -0.2325(7) 0.1385(6) 0.1289(4) 0.062(3) Uani 1 1 d .
C18 C -0.3021(9) 0.1772(7) 0.1030(4) 0.078(4) Uani 1 1 d .
H18 H -0.3497 0.1619 0.0795 0.093 Uiso 1 1 calc R
C22 C -0.2401(11) 0.0746(6) 0.1216(5) 0.085(4) Uani 1 1 d .
H22A H -0.2294 0.0655 0.0882 0.127 Uiso 1 1 calc R
H22B H -0.3090 0.0615 0.1299 0.127 Uiso 1 1 calc R
H22C H -0.1869 0.0558 0.1421 0.127 Uiso 1 1 calc R
C15 C -0.1604(9) 0.2212(6) 0.1714(4) 0.066(3) Uani 1 1 d .
C14 C -0.0917(9) 0.2456(5) 0.2119(4) 0.070(3) Uani 1 1 d .
H14A H -0.0183 0.2409 0.2041 0.084 Uiso 1 1 calc R
H14B H -0.1055 0.2866 0.2140 0.084 Uiso 1 1 calc R
C68 C 0.0476(10) -0.0143(5) 0.3877(4) 0.074(3) Uani 1 1 d .
C51 C 0.0415(13) 0.0883(6) 0.0480(4) 0.085(4) Uani 1 1 d .
O12 O -0.0184(9) -0.0106(4) 0.1574(3) 0.103(3) Uani 1 1 d .
C53 C 0.1888(11) 0.0225(6) 0.0743(4) 0.080(4) Uani 1 1 d .
C69 C -0.0444(11) -0.0520(6) 0.3967(5) 0.082(4) Uani 1 1 d .
C52 C 0.1262(12) 0.0515(7) 0.0387(5) 0.091(4) Uani 1 1 d .
H52 H 0.1420 0.0460 0.0063 0.109 Uiso 1 1 calc R
C70 C -0.0689(12) -0.0731(7) 0.4424(6) 0.105(5) Uani 1 1 d .
H70 H -0.0276 -0.0617 0.4698 0.126 Uiso 1 1 calc R
C67 C 0.1238(11) 0.0015(5) 0.4253(4) 0.078(4) Uani 1 1 d .
H67 H 0.1151 -0.0132 0.4563 0.094 Uiso 1 1 calc R
C17 C -0.3034(9) 0.2336(7) 0.1103(5) 0.075(4) Uani 1 1 d .
C50 C -0.0091(11) 0.1207(6) 0.0070(4) 0.082(4) Uani 1 1 d .
C54 C 0.2767(13) -0.0147(7) 0.0603(5) 0.101(5) Uani 1 1 d .
C61 C 0.4277(11) 0.1014(8) 0.4999(5) 0.101(5) Uani 1 1 d .
H61 H 0.4706 0.1339 0.4996 0.122 Uiso 1 1 calc R
C16 C -0.2311(9) 0.2553(6) 0.1438(4) 0.076(3) Uani 1 1 d .
H16 H -0.2289 0.2950 0.1485 0.092 Uiso 1 1 calc R
C21 C -0.3788(11) 0.2710(8) 0.0805(5) 0.117(6) Uani 1 1 d .
H21A H -0.4423 0.2498 0.0722 0.175 Uiso 1 1 calc R
H21B H -0.3463 0.2827 0.0513 0.175 Uiso 1 1 calc R
H21C H -0.3959 0.3045 0.0990 0.175 Uiso 1 1 calc R
C45 C -0.1109(12) 0.1406(7) 0.0104(5) 0.107(5) Uani 1 1 d .
H45 H -0.1448 0.1335 0.0390 0.128 Uiso 1 1 calc R
C64 C 0.2999(13) 0.0052(7) 0.4999(5) 0.108(5) Uani 1 1 d .
H64 H 0.2579 -0.0277 0.5002 0.130 Uiso 1 1 calc R
C74 C -0.1156(15) -0.0703(7) 0.3606(6) 0.113(6) Uani 1 1 d .
H74 H -0.1060 -0.0565 0.3294 0.136 Uiso 1 1 calc R
C62 C 0.4386(16) 0.0630(10) 0.5387(6) 0.131(7) Uani 1 1 d .
H62 H 0.4875 0.0694 0.5646 0.157 Uiso 1 1 calc R
C31 C 0.3667(11) 0.2196(8) -0.0212(6) 0.122(6) Uani 1 1 d .
H31A H 0.3276 0.2021 -0.0482 0.183 Uiso 1 1 calc R
H31B H 0.4392 0.2071 -0.0208 0.183 Uiso 1 1 calc R
H31C H 0.3638 0.2608 -0.0245 0.183 Uiso 1 1 calc R
C63 C 0.3746(15) 0.0158(9) 0.5373(6) 0.119(6) Uani 1 1 d .
H63 H 0.3816 -0.0106 0.5627 0.143 Uiso 1 1 calc R
C59 C 0.324(2) -0.0484(10) 0.0919(9) 0.165(8) Uiso 1 1 d .
H59 H 0.2938 -0.0555 0.1215 0.198 Uiso 1 1 calc R
C46 C -0.1624(13) 0.1687(10) -0.0242(6) 0.139(8) Uani 1 1 d .
H46 H -0.2305 0.1818 -0.0192 0.167 Uiso 1 1 calc R
C55 C 0.3177(15) -0.0126(11) 0.0144(6) 0.153(9) Uani 1 1 d .
H55 H 0.2897 0.0135 -0.0085 0.184 Uiso 1 1 calc R
C49 C 0.0407(13) 0.1336(10) -0.0334(6) 0.141(8) Uani 1 1 d .
H49 H 0.1118 0.1241 -0.0357 0.169 Uiso 1 1 calc R
C73 C -0.1962(16) -0.1054(8) 0.3656(7) 0.128(7) Uani 1 1 d .
H73 H -0.2402 -0.1153 0.3388 0.154 Uiso 1 1 calc R
C58 C 0.428(2) -0.0765(11) 0.0805(11) 0.188(11) Uiso 1 1 d .
H58 H 0.4739 -0.0923 0.1046 0.226 Uiso 1 1 calc R
C8 C 0.1482(9) 0.1964(6) 0.3992(4) 0.079(4) Uani 1 1 d .
H8A H 0.1970 0.1682 0.3880 0.118 Uiso 1 1 calc R
H8B H 0.1771 0.2138 0.4286 0.118 Uiso 1 1 calc R
H8C H 0.1364 0.2254 0.3746 0.118 Uiso 1 1 calc R
C9 C -0.1553(11) 0.1599(7) 0.5108(4) 0.095(5) Uani 1 1 d .
H9A H -0.2026 0.1922 0.5083 0.142 Uiso 1 1 calc R
H9B H -0.1009 0.1672 0.5357 0.142 Uiso 1 1 calc R
H9C H -0.1940 0.1260 0.5190 0.142 Uiso 1 1 calc R
C76 C 0.272(2) -0.0694(7) 0.3343(10) 0.196(12) Uani 1 1 d .
H76A H 0.2875 -0.0498 0.3646 0.294 Uiso 1 1 calc R
H76B H 0.3329 -0.0918 0.3261 0.294 Uiso 1 1 calc R
H76C H 0.2126 -0.0945 0.3373 0.294 Uiso 1 1 calc R
C43 C 0.6160(9) 0.2324(7) 0.4176(5) 0.095(5) Uani 1 1 d .
H43A H 0.5888 0.2348 0.4495 0.143 Uiso 1 1 calc R
H43B H 0.6282 0.2706 0.4055 0.143 Uiso 1 1 calc R
H43C H 0.6815 0.2114 0.4193 0.143 Uiso 1 1 calc R
C11 C -0.2375(10) 0.1702(8) 0.3088(5) 0.100(5) Uani 1 1 d .
H11A H -0.2073 0.1831 0.3400 0.121 Uiso 1 1 calc R
H11B H -0.3131 0.1650 0.3115 0.121 Uiso 1 1 calc R
C47 C -0.1190(17) 0.1792(9) -0.0673(7) 0.137(7) Uani 1 1 d .
H47 H -0.1587 0.1977 -0.0921 0.165 Uiso 1 1 calc R
C56 C 0.3992(18) -0.0483(12) 0.0023(6) 0.172(11) Uani 1 1 d .
H56 H 0.4161 -0.0509 -0.0301 0.206 Uiso 1 1 calc R
C48 C -0.0177(18) 0.1628(11) -0.0745(8) 0.183(11) Uani 1 1 d .
H48 H 0.0135 0.1696 -0.1039 0.220 Uiso 1 1 calc R
C57 C 0.451(2) -0.0768(12) 0.0330(8) 0.204(14) Uani 1 1 d .
H57 H 0.5064 -0.0992 0.0231 0.245 Uiso 1 1 calc R
C71 C -0.1514(13) -0.1097(8) 0.4480(7) 0.105(5) Uani 1 1 d .
H71 H -0.1645 -0.1233 0.4790 0.126 Uiso 1 1 calc R
C72 C -0.2146(17) -0.1269(8) 0.4098(9) 0.137(7) Uani 1 1 d .
H72 H -0.2695 -0.1529 0.4139 0.164 Uiso 1 1 calc R
C75 C -0.037(2) -0.0452(12) 0.1171(11) 0.239(14) Uiso 1 1 d .
H75A H -0.1005 -0.0328 0.0995 0.359 Uiso 1 1 calc R
H75B H -0.0450 -0.0844 0.1274 0.359 Uiso 1 1 calc R
H75C H 0.0217 -0.0425 0.0964 0.359 Uiso 1 1 calc R
C35 C 0.2712(11) 0.2680(5) 0.2070(4) 0.086(4) Uani 1 1 d .
H35A H 0.3067 0.3044 0.2111 0.129 Uiso 1 1 calc R
H35B H 0.2005 0.2711 0.2180 0.129 Uiso 1 1 calc R
H35C H 0.2681 0.2574 0.1732 0.129 Uiso 1 1 calc R
N5 N 0.436(2) 0.8804(10) 0.2347(8) 0.191(8) Uiso 1 1 d .
O14 O 0.537(2) 0.9192(9) 0.2305(8) 0.235(9) Uiso 1 1 d .
O16 O 0.3796(19) 0.9422(10) 0.2256(9) 0.251(10) Uiso 1 1 d .
O15 O 0.338(2) 0.8690(14) 0.2090(11) 0.340(15) Uiso 1 1 d .
O17 O 0.8783(16) 0.9386(8) 0.2274(7) 0.206(7) Uiso 1 1 d .
C77 C 0.966(4) 0.8982(19) 0.2348(15) 0.31(2) Uiso 1 1 d .

loop_
_atom_site_aniso_label
_atom_site_aniso_U_11
_atom_site_aniso_U_22
_atom_site_aniso_U_33
_atom_site_aniso_U_23
_atom_site_aniso_U_13
_atom_site_aniso_U_12
Tb1 0.0500(3) 0.0646(4) 0.0311(3) 0.0002(2) -0.0051(2) 0.0020(2)
Tb2 0.0509(3) 0.0602(3) 0.0321(3) 0.0071(2) -0.0057(2) -0.0008(2)
Ni1 0.0385(7) 0.0748(9) 0.0329(7) 0.0019(6) -0.0029(5) 0.0018(6)
Ni2 0.0400(7) 0.0720(9) 0.0328(7) 0.0089(6) -0.0023(5) 0.0026(6)
O3 0.044(4) 0.079(5) 0.042(4) 0.012(3) -0.003(3) 0.003(3)
O4 0.049(4) 0.071(5) 0.041(4) 0.009(3) -0.018(3) -0.006(3)
O1 0.044(4) 0.079(5) 0.027(3) -0.001(3) 0.004(3) -0.004(3)
O11 0.054(4) 0.068(4) 0.039(4) 0.005(3) -0.009(3) 0.012(3)
O2 0.047(4) 0.081(5) 0.031(3) -0.001(3) -0.003(3) -0.001(3)
O9 0.042(4) 0.059(4) 0.041(4) 0.003(3) 0.001(3) 0.009(3)
O10 0.059(4) 0.058(4) 0.043(4) 0.009(3) -0.006(3) -0.013(3)
O7 0.067(5) 0.098(6) 0.038(4) 0.013(4) -0.014(4) -0.008(4)
O5 0.066(5) 0.094(6) 0.041(4) 0.001(4) -0.006(4) -0.005(4)
O6 0.092(6) 0.102(6) 0.044(5) -0.011(4) 0.001(4) 0.021(5)
O8 0.099(6) 0.084(6) 0.050(5) 0.026(4) -0.014(4) -0.026(5)
O13 0.123(7) 0.063(5) 0.082(6) 0.016(5) -0.002(5) 0.019(5)
N1 0.063(6) 0.086(7) 0.055(6) -0.001(5) 0.003(5) 0.017(5)
N4 0.042(5) 0.140(10) 0.046(5) 0.007(6) -0.007(4) 0.030(6)
N3 0.057(6) 0.092(7) 0.047(5) 0.007(5) -0.011(4) -0.021(5)
N2 0.045(5) 0.135(9) 0.026(4) 0.004(5) 0.006(4) 0.005(6)
C24 0.051(6) 0.075(7) 0.049(6) 0.012(5) -0.002(5) -0.001(5)
C1 0.055(6) 0.072(7) 0.032(5) -0.001(5) 0.002(5) 0.009(5)
C23 0.041(5) 0.085(8) 0.029(5) 0.008(5) 0.003(4) 0.003(5)
C28 0.049(6) 0.083(8) 0.037(5) 0.007(5) 0.005(5) 0.013(5)
C42 0.038(6) 0.089(9) 0.041(6) 0.000(5) -0.006(5) 0.001(5)
C10 0.065(9) 0.218(19) 0.062(9) 0.028(10) -0.021(7) -0.058(10)
C6 0.044(6) 0.091(8) 0.037(6) 0.000(5) 0.005(5) 0.010(6)
C41 0.049(6) 0.112(10) 0.034(6) 0.012(6) -0.006(5) 0.010(6)
C25 0.078(8) 0.092(9) 0.040(6) 0.025(6) 0.011(6) 0.020(7)
C30 0.061(7) 0.079(8) 0.047(6) 0.020(6) 0.005(5) 0.013(6)
C44 0.059(7) 0.106(10) 0.061(7) 0.013(7) -0.015(6) 0.020(7)
C40 0.036(6) 0.109(10) 0.040(6) -0.007(6) 0.003(5) 0.012(6)
C29 0.041(6) 0.131(11) 0.052(7) 0.015(7) 0.008(5) 0.019(7)
C2 0.042(6) 0.092(8) 0.040(6) 0.002(5) 0.004(5) 0.001(5)
C36 0.059(7) 0.079(8) 0.066(7) 0.009(6) -0.007(6) -0.015(6)
C27 0.040(6) 0.111(10) 0.055(7) 0.020(7) 0.003(5) 0.021(6)
C60 0.078(9) 0.120(11) 0.040(7) 0.001(7) -0.002(6) -0.005(8)
C39 0.034(6) 0.127(12) 0.055(7) -0.012(7) -0.004(5) -0.005(6)
C37 0.050(6) 0.082(8) 0.040(6) 0.000(5) -0.001(5) -0.010(6)
C34 0.084(10) 0.139(13) 0.055(8) 0.024(8) -0.013(7) -0.038(9)
C26 0.074(8) 0.121(11) 0.039(6) 0.021(7) 0.000(6) 0.006(8)
C65 0.071(8) 0.104(10) 0.042(6) 0.016(6) -0.003(6) 0.014(7)
C7 0.041(6) 0.109(10) 0.058(7) 0.013(6) -0.006(5) -0.025(6)
C66 0.095(10) 0.076(8) 0.051(7) 0.014(6) 0.008(6) -0.012(7)
C33 0.056(7) 0.158(14) 0.046(7) 0.007(8) 0.007(6) -0.044(8)
C4 0.065(8) 0.115(11) 0.042(6) 0.005(7) 0.005(6) 0.018(7)
C38 0.048(6) 0.093(9) 0.049(6) -0.003(6) 0.010(5) -0.016(6)
C5 0.046(6) 0.115(10) 0.052(7) 0.024(7) 0.004(5) -0.005(6)
C3 0.099(10) 0.114(11) 0.030(6) -0.015(6) -0.001(6) 0.013(8)
C13 0.133(12) 0.103(11) 0.072(9) -0.041(8) -0.029(9) 0.055(10)
C12 0.059(8) 0.130(12) 0.060(8) 0.005(8) 0.017(6) 0.038(8)
C32 0.048(7) 0.205(17) 0.058(8) 0.021(9) -0.007(6) 0.051(9)
C20 0.041(6) 0.095(9) 0.029(5) 0.000(5) 0.000(4) 0.006(5)
C19 0.024(5) 0.117(10) 0.044(6) 0.018(6) 0.000(4) 0.000(6)
C18 0.046(7) 0.136(13) 0.050(7) 0.021(8) -0.008(5) 0.000(7)
C22 0.083(10) 0.117(12) 0.051(7) 0.005(7) -0.024(7) -0.016(8)
C15 0.054(7) 0.083(9) 0.060(7) 0.019(6) 0.001(6) 0.008(6)
C14 0.083(8) 0.076(8) 0.051(7) -0.003(6) -0.009(6) 0.026(6)
C68 0.078(8) 0.085(9) 0.057(7) 0.029(6) -0.001(6) -0.005(7)
C51 0.124(12) 0.100(10) 0.029(6) 0.001(6) -0.013(7) 0.001(9)
O12 0.148(9) 0.095(7) 0.065(6) -0.018(5) -0.008(6) -0.047(6)
C53 0.104(10) 0.081(9) 0.055(8) -0.022(7) 0.001(7) 0.013(8)
C69 0.096(10) 0.092(10) 0.059(8) 0.022(7) -0.008(7) -0.018(8)
C52 0.093(10) 0.133(12) 0.047(7) -0.021(8) -0.001(7) 0.037(9)
C70 0.085(11) 0.137(14) 0.095(12) 0.016(10) 0.016(9) -0.024(10)
C67 0.112(10) 0.081(9) 0.039(6) 0.017(6) -0.006(7) 0.000(8)
C17 0.048(7) 0.112(11) 0.065(8) 0.030(8) 0.006(6) 0.011(7)
C50 0.088(10) 0.112(11) 0.046(7) 0.015(7) -0.003(7) 0.001(8)
C54 0.138(14) 0.110(12) 0.056(8) -0.021(8) -0.002(9) 0.033(10)
C61 0.085(10) 0.143(14) 0.075(10) -0.009(10) -0.003(8) -0.019(10)
C16 0.066(8) 0.099(10) 0.064(8) 0.014(7) 0.004(6) 0.011(7)
C21 0.088(10) 0.170(16) 0.093(11) 0.050(11) -0.003(9) 0.033(11)
C45 0.079(10) 0.157(15) 0.081(10) 0.055(10) -0.014(8) 0.006(10)
C64 0.123(13) 0.135(13) 0.064(8) 0.038(9) -0.024(9) -0.008(10)
C74 0.149(16) 0.103(12) 0.087(11) 0.006(9) 0.002(11) -0.054(11)
C62 0.123(15) 0.20(2) 0.070(11) 0.026(12) -0.033(10) -0.006(14)
C31 0.088(10) 0.170(16) 0.113(13) 0.074(12) 0.042(9) 0.038(11)
C63 0.131(15) 0.146(16) 0.077(10) 0.034(11) -0.030(10) 0.018(13)
C46 0.098(12) 0.25(2) 0.073(10) 0.059(13) 0.001(9) 0.041(13)
C55 0.136(16) 0.26(3) 0.060(10) -0.029(13) 0.004(10) 0.087(17)
C49 0.090(11) 0.25(2) 0.080(11) 0.058(13) 0.015(9) 0.004(13)
C73 0.155(17) 0.106(13) 0.123(15) 0.031(12) 0.000(13) -0.040(13)
C8 0.079(9) 0.100(10) 0.056(7) -0.023(7) -0.005(6) -0.021(7)
C9 0.083(9) 0.142(13) 0.061(8) -0.001(8) 0.022(7) 0.019(9)
C76 0.26(3) 0.077(12) 0.25(3) 0.030(15) -0.03(3) 0.020(15)
C43 0.056(7) 0.157(14) 0.073(9) -0.030(9) -0.005(7) -0.001(8)
C11 0.055(8) 0.186(17) 0.061(8) 0.002(10) 0.003(6) 0.029(9)
C47 0.152(18) 0.165(18) 0.092(13) 0.037(12) -0.016(12) 0.046(15)
C56 0.153(19) 0.31(3) 0.052(10) -0.034(15) -0.013(11) 0.10(2)
C48 0.146(19) 0.27(3) 0.131(17) 0.112(19) 0.032(15) 0.06(2)
C57 0.22(3) 0.31(3) 0.088(15) -0.068(18) 0.007(17) 0.13(2)
C71 0.091(11) 0.121(14) 0.106(13) 0.024(11) 0.039(10) -0.014(10)
C72 0.140(17) 0.095(13) 0.18(2) 0.024(14) 0.018(16) -0.028(12)
C35 0.114(11) 0.073(8) 0.069(8) 0.020(7) -0.029(8) -0.019(8)

loop_
_atom_type_symbol
_atom_type_description
_atom_type_scat_dispersion_real
_atom_type_scat_dispersion_imag
_atom_type_scat_source
C C 0.0033 0.0016 'International Tables Vol C Tables 4.2.6.8 and 6.1.1.4'
H H 0.0000 0.0000 'International Tables Vol C Tables 4.2.6.8 and 6.1.1.4'
N N 0.0061 0.0033 'International Tables Vol C Tables 4.2.6.8 and 6.1.1.4'
O O 0.0106 0.0060 'International Tables Vol C Tables 4.2.6.8 and 6.1.1.4'
Ni Ni 0.3393 1.1124 'International Tables Vol C Tables 4.2.6.8 and 6.1.1.4'
Tb Tb -0.1723 4.1537 'International Tables Vol C Tables 4.2.6.8 and 6.1.1.4'

loop_
_geom_angle_atom_site_label_1
_geom_angle_atom_site_label_2
_geom_angle_atom_site_label_3
_geom_angle
O2 Tb1 O3 106.3(2)
O2 Tb1 O5 83.5(2)
O3 Tb1 O5 84.6(2)
O2 Tb1 O11 132.1(2)
O3 Tb1 O11 76.2(2)
O5 Tb1 O11 142.9(3)
O2 Tb1 O6 153.0(2)
O3 Tb1 O6 83.5(3)
O5 Tb1 O6 72.2(3)
O11 Tb1 O6 74.3(2)
O2 Tb1 O12 93.0(3)
O3 Tb1 O12 155.5(3)
O5 Tb1 O12 82.9(3)
O11 Tb1 O12 102.0(3)
O6 Tb1 O12 72.7(3)
O2 Tb1 O10 69.5(2)
O3 Tb1 O10 126.9(2)
O5 Tb1 O10 142.6(2)
O11 Tb1 O10 71.8(2)
O6 Tb1 O10 124.9(3)
O12 Tb1 O10 73.5(3)
O2 Tb1 O9 73.4(2)
O3 Tb1 O9 65.7(2)
O5 Tb1 O9 134.3(2)
O11 Tb1 O9 64.2(2)
O6 Tb1 O9 132.6(2)
O12 Tb1 O9 136.0(3)
O10 Tb1 O9 62.5(2)
O7 Tb2 O4 81.6(2)
O7 Tb2 O1 86.8(3)
O4 Tb2 O1 107.7(2)
O7 Tb2 O8 72.1(3)
O4 Tb2 O8 152.1(2)
O1 Tb2 O8 80.5(3)
O7 Tb2 O10 145.6(3)
O4 Tb2 O10 131.6(2)
O1 Tb2 O10 75.3(2)
O8 Tb2 O10 76.1(2)
O7 Tb2 O11 139.4(3)
O4 Tb2 O11 69.0(2)
O1 Tb2 O11 127.9(2)
O8 Tb2 O11 127.6(3)
O10 Tb2 O11 72.2(2)
O7 Tb2 O13 83.0(3)
O4 Tb2 O13 93.5(3)
O1 Tb2 O13 154.9(3)
O8 Tb2 O13 74.6(3)
O10 Tb2 O13 100.8(3)
O11 Tb2 O13 71.8(3)
O7 Tb2 O9 133.9(2)
O4 Tb2 O9 73.4(2)
O1 Tb2 O9 65.7(2)
O8 Tb2 O9 132.4(2)
O10 Tb2 O9 64.0(2)
O11 Tb2 O9 63.8(2)
O13 Tb2 O9 135.5(2)
O1 Ni1 O10 87.6(3)
O1 Ni1 O2 163.1(3)
O10 Ni1 O2 81.3(3)
O1 Ni1 N2 90.2(3)
O10 Ni1 N2 101.4(4)
O2 Ni1 N2 104.5(3)
O1 Ni1 N1 102.0(3)
O10 Ni1 N1 168.9(3)
O2 Ni1 N1 88.1(3)
N2 Ni1 N1 84.3(4)
O1 Ni1 O9 77.8(2)
O10 Ni1 O9 75.6(3)
O2 Ni1 O9 87.0(2)
N2 Ni1 O9 167.6(3)
N1 Ni1 O9 100.9(3)
O3 Ni2 O4 162.1(3)
O3 Ni2 N4 90.8(3)
O4 Ni2 N4 104.9(3)
O3 Ni2 N3 102.0(3)
O4 Ni2 N3 88.2(3)
N4 Ni2 N3 84.1(4)
O3 Ni2 O11 88.2(3)
O4 Ni2 O11 80.4(3)
N4 Ni2 O11 102.2(4)
N3 Ni2 O11 168.0(3)
O3 Ni2 O9 77.6(2)
O4 Ni2 O9 86.2(2)
N4 Ni2 O9 168.2(3)
N3 Ni2 O9 100.3(3)
O11 Ni2 O9 75.5(3)
C23 O3 Ni2 126.2(5)
C23 O3 Tb1 130.0(6)
Ni2 O3 Tb1 93.6(3)
C42 O4 Ni2 125.6(6)
C42 O4 Tb2 135.4(6)
Ni2 O4 Tb2 94.4(2)
C1 O1 Ni1 125.0(6)
C1 O1 Tb2 131.5(6)
Ni1 O1 Tb2 93.1(2)
Ni2 O11 Tb1 91.4(2)
Ni2 O11 Tb2 90.8(2)
Tb1 O11 Tb2 103.2(3)
C20 O2 Ni1 125.3(6)
C20 O2 Tb1 135.4(6)
Ni1 O2 Tb1 93.7(2)
Ni1 O9 Ni2 167.1(4)
Ni1 O9 Tb2 85.7(2)
Ni2 O9 Tb2 86.3(2)
Ni1 O9 Tb1 86.1(2)
Ni2 O9 Tb1 84.5(2)
Tb2 O9 Tb1 95.1(2)
Ni1 O10 Tb2 92.3(2)
Ni1 O10 Tb1 90.9(2)
Tb2 O10 Tb1 103.3(3)
C66 O7 Tb2 138.2(8)
C51 O5 Tb1 137.6(9)
C53 O6 Tb1 134.8(8)
C68 O8 Tb2 138.2(8)
C76 O13 Tb2 129.1(11)
C12 N1 C13 109.5(10)
C12 N1 C14 110.6(9)
C13 N1 C14 110.2(11)
C12 N1 Ni1 106.1(8)
C13 N1 Ni1 110.4(7)
C14 N1 Ni1 110.0(7)
C32 N4 C33 112.3(10)
C32 N4 C29 106.8(10)
C33 N4 C29 110.0(10)
C32 N4 Ni2 109.5(7)
C33 N4 Ni2 107.9(8)
C29 N4 Ni2 110.3(7)
C34 N3 C35 110.4(10)
C34 N3 C36 111.1(8)
C35 N3 C36 106.2(9)
C34 N3 Ni2 106.0(8)
C35 N3 Ni2 112.1(6)
C36 N3 Ni2 111.2(7)
C10 N2 C11 113.4(11)
C10 N2 C7 106.3(10)
C11 N2 C7 109.9(9)
C10 N2 Ni1 109.4(7)
C11 N2 Ni1 107.7(8)
C7 N2 Ni1 110.1(6)
C25 C24 C23 116.1(10)
C25 C24 C30 122.4(9)
C23 C24 C30 121.5(9)
O1 C1 C2 118.3(9)
O1 C1 C6 119.8(9)
C2 C1 C6 121.9(9)
O3 C23 C24 120.5(9)
O3 C23 C28 119.1(8)
C24 C23 C28 120.4(9)
C27 C28 C23 119.0(9)
C27 C28 C29 120.8(9)
C23 C28 C29 120.1(9)
O4 C42 C37 119.8(9)
O4 C42 C41 119.5(11)
C37 C42 C41 120.5(10)
N2 C10 H10A 109.5
N2 C10 H10B 109.5
H10A C10 H10B 109.5
N2 C10 H10C 109.5
H10A C10 H10C 109.5
H10B C10 H10C 109.5
C5 C6 C1 118.3(10)
C5 C6 C7 120.4(10)
C1 C6 C7 121.2(9)
C40 C41 C42 118.0(12)
C40 C41 C44 120.0(10)
C42 C41 C44 122.0(10)
C26 C25 C24 126.1(10)
C26 C25 H25 116.9
C24 C25 H25 116.9
C24 C30 H30A 109.5
C24 C30 H30B 109.5
H30A C30 H30B 109.5
C24 C30 H30C 109.5
H30A C30 H30C 109.5
H30B C30 H30C 109.5
C41 C44 H44A 109.5
C41 C44 H44B 109.5
H44A C44 H44B 109.5
C41 C44 H44C 109.5
H44A C44 H44C 109.5
H44B C44 H44C 109.5
C41 C40 C39 123.2(11)
C41 C40 H40 118.4
C39 C40 H40 118.4
C28 C29 N4 113.6(10)
C28 C29 H29A 108.9
N4 C29 H29A 108.8
C28 C29 H29B 108.8
N4 C29 H29B 108.9
H29A C29 H29B 107.7
C1 C2 C3 117.1(10)
C1 C2 C8 120.3(9)
C3 C2 C8 122.3(10)
C37 C36 N3 112.7(10)
C37 C36 H36A 109.1
N3 C36 H36A 109.1
C37 C36 H36B 109.1
N3 C36 H36B 109.1
H36A C36 H36B 107.8
C28 C27 C26 123.2(10)
C28 C27 H27 118.4
C26 C27 H27 118.4
C65 C60 C61 121.1(13)
C65 C60 H60 119.5
C61 C60 H60 119.5
C38 C39 C40 117.2(10)
C38 C39 C43 121.1(13)
C40 C39 C43 121.6(11)
C42 C37 C38 120.2(10)
C42 C37 C36 120.3(9)
C38 C37 C36 119.2(11)
C33 C34 N3 111.8(10)
C33 C34 H34A 109.3
N3 C34 H34A 109.3
C33 C34 H34B 109.3
N3 C34 H34B 109.3
H34A C34 H34B 107.9
C25 C26 C27 115.1(10)
C25 C26 C31 123.8(11)
C27 C26 C31 121.1(12)
C60 C65 C64 118.4(12)
C60 C65 C66 119.1(11)
C64 C65 C66 122.4(13)
C6 C7 N2 113.7(10)
C6 C7 H7A 108.8
N2 C7 H7A 108.8
C6 C7 H7B 108.8
N2 C7 H7B 108.8
H7A C7 H7B 107.7
O7 C66 C67 124.7(11)
O7 C66 C65 116.6(11)
C67 C66 C65 118.7(11)
C34 C33 N4 109.4(10)
C34 C33 H33 125.3
N4 C33 H33 125.3
C3 C4 C5 117.1(11)
C3 C4 C9 119.8(12)
C5 C4 C9 123.1(12)
C39 C38 C37 120.5(12)
C39 C38 H38 119.7
C37 C38 H38 119.7
C6 C5 C4 123.3(11)
C6 C5 H5 118.4
C4 C5 H5 118.4
C4 C3 C2 122.1(11)
C4 C3 H3 119.0
C2 C3 H3 119.0
N1 C13 H13A 109.5
N1 C13 H13B 109.5
H13A C13 H13B 109.5
N1 C13 H13C 109.5
H13A C13 H13C 109.5
H13B C13 H13C 109.5
N1 C12 C11 111.4(10)
N1 C12 H12A 109.4
C11 C12 H12A 109.4
N1 C12 H12B 109.4
C11 C12 H12B 109.4
H12A C12 H12B 108.0
N4 C32 H32A 109.5
N4 C32 H32B 109.5
H32A C32 H32B 109.5
N4 C32 H32C 109.5
H32A C32 H32C 109.5
H32B C32 H32C 109.5
O2 C20 C15 122.1(9)
O2 C20 C19 119.4(10)
C15 C20 C19 118.3(10)
C20 C19 C18 117.2(12)
C20 C19 C22 121.2(10)
C18 C19 C22 121.5(11)
C17 C18 C19 124.1(12)
C17 C18 H18 118.0
C19 C18 H18 118.0
C19 C22 H22A 109.5
C19 C22 H22B 109.5
H22A C22 H22B 109.5
C19 C22 H22C 109.5
H22A C22 H22C 109.5
H22B C22 H22C 109.5
C20 C15 C16 119.6(11)
C20 C15 C14 118.7(9)
C16 C15 C14 121.6(12)
N1 C14 C15 115.0(10)
N1 C14 H14A 108.5
C15 C14 H14A 108.5
N1 C14 H14B 108.5
C15 C14 H14B 108.5
H14A C14 H14B 107.5
O8 C68 C67 121.2(11)
O8 C68 C69 116.3(11)
C67 C68 C69 122.4(11)
O5 C51 C52 123.6(12)
O5 C51 C50 117.9(13)
C52 C51 C50 118.4(12)
C75 O12 Tb1 133.3(14)
O6 C53 C52 124.9(12)
O6 C53 C54 114.8(12)
C52 C53 C54 120.3(12)
C74 C69 C70 112.0(14)
C74 C69 C68 123.5(12)
C70 C69 C68 124.6(12)
C53 C52 C51 124.9(12)
C53 C52 H52 117.5
C51 C52 H52 117.5
C71 C70 C69 121.8(16)
C71 C70 H70 119.1
C69 C70 H70 119.1
C66 C67 C68 125.0(11)
C66 C67 H67 117.5
C68 C67 H67 117.5
C18 C17 C16 117.2(12)
C18 C17 C21 120.1(13)
C16 C17 C21 122.6(15)
C49 C50 C45 117.6(13)
C49 C50 C51 123.0(14)
C45 C50 C51 119.3(13)
C59 C54 C55 116.9(19)
C59 C54 C53 120.3(17)
C55 C54 C53 122.6(15)
C60 C61 C62 121.1(16)
C60 C61 H61 119.5
C62 C61 H61 119.5
C17 C16 C15 123.2(13)
C17 C16 H16 118.4
C15 C16 H16 118.4
C17 C21 H21A 109.5
C17 C21 H21B 109.5
H21A C21 H21B 109.5
C17 C21 H21C 109.5
H21A C21 H21C 109.5
H21B C21 H21C 109.5
C46 C45 C50 123.7(15)
C46 C45 H45 118.2
C50 C45 H45 118.2
C63 C64 C65 119.0(16)
C63 C64 H64 120.5
C65 C64 H64 120.5
C73 C74 C69 126.7(17)
C73 C74 H74 116.6
C69 C74 H74 116.6
C63 C62 C61 117.3(16)
C63 C62 H62 121.4
C61 C62 H62 121.4
C26 C31 H31A 109.5
C26 C31 H31B 109.5
H31A C31 H31B 109.5
C26 C31 H31C 109.5
H31A C31 H31C 109.5
H31B C31 H31C 109.5
C62 C63 C64 123.1(16)
C62 C63 H63 118.5
C64 C63 H63 118.5
C54 C59 C58 120(2)
C54 C59 H59 120.2
C58 C59 H59 120.2
C45 C46 C47 121.3(17)
C45 C46 H46 119.3
C47 C46 H46 119.3
C56 C55 C54 121.2(19)
C56 C55 H55 119.4
C54 C55 H55 119.4
C50 C49 C48 119.8(16)
C50 C49 H49 120.1
C48 C49 H49 120.1
C74 C73 C72 120(2)
C74 C73 H73 120.2
C72 C73 H73 120.2
C57 C58 C59 115(3)
C57 C58 H58 122.3
C59 C58 H58 122.3
C2 C8 H8A 109.5
C2 C8 H8B 109.5
H8A C8 H8B 109.5
C2 C8 H8C 109.5
H8A C8 H8C 109.5
H8B C8 H8C 109.5
C4 C9 H9A 109.5
C4 C9 H9B 109.5
H9A C9 H9B 109.5
C4 C9 H9C 109.5
H9A C9 H9C 109.5
H9B C9 H9C 109.5
O13 C76 H76A 109.5
O13 C76 H76B 109.5
H76A C76 H76B 109.5
O13 C76 H76C 109.5
H76A C76 H76C 109.5
H76B C76 H76C 109.5
C39 C43 H43A 109.5
C39 C43 H43B 109.5
H43A C43 H43B 109.5
C39 C43 H43C 109.5
H43A C43 H43C 109.5
H43B C43 H43C 109.5
N2 C11 C12 109.5(10)
N2 C11 H11A 109.8
C12 C11 H11A 109.8
N2 C11 H11B 109.8
C12 C11 H11B 109.8
H11A C11 H11B 108.2
C46 C47 C48 120.3(16)
C46 C47 H47 119.9
C48 C47 H47 119.9
C57 C56 C55 122.2(19)
C57 C56 H56 118.9
C55 C56 H56 118.9
C47 C48 C49 116.9(18)
C47 C48 H48 121.6
C49 C48 H48 121.6
C56 C57 C58 122(2)
C56 C57 H57 118.9
C58 C57 H57 118.9
C72 C71 C70 121.6(17)
C72 C71 H71 119.2
C70 C71 H71 119.2
C71 C72 C73 118.2(18)
C71 C72 H72 120.9
C73 C72 H72 120.9
O12 C75 H75A 109.5
O12 C75 H75B 109.5
H75A C75 H75B 109.5
O12 C75 H75C 109.5
H75A C75 H75C 109.5
H75B C75 H75C 109.5
N3 C35 H35A 109.5
N3 C35 H35B 109.5
H35A C35 H35B 109.5
N3 C35 H35C 109.5
H35A C35 H35C 109.5
H35B C35 H35C 109.5
O15 N5 O14 140(2)
O15 N5 O16 74.1(18)
O14 N5 O16 80.3(17)
N5 O16 O15 47.9(12)
N5 O15 O16 58.0(17)

loop_
_geom_bond_atom_site_label_1
_geom_bond_atom_site_label_2
_geom_bond_distance
Tb1 O2 2.324(7)
Tb1 O3 2.322(7)
Tb1 O5 2.342(7)
Tb1 O11 2.360(6)
Tb1 O6 2.374(8)
Tb1 O12 2.412(9)
Tb1 O10 2.434(7)
Tb1 O9 2.554(6)
Tb2 O7 2.288(7)
Tb2 O4 2.325(7)
Tb2 O1 2.335(7)
Tb2 O8 2.344(7)
Tb2 O10 2.348(6)
Tb2 O11 2.425(7)
Tb2 O13 2.431(8)
Tb2 O9 2.529(6)
Ni1 O1 2.057(6)
Ni1 O10 2.075(7)
Ni1 O2 2.092(6)
Ni1 N2 2.089(9)
Ni1 N1 2.142(10)
Ni1 O9 2.151(6)
Ni2 O3 2.053(6)
Ni2 O4 2.073(6)
Ni2 N4 2.084(9)
Ni2 N3 2.081(9)
Ni2 O11 2.098(7)
Ni2 O9 2.179(6)
O3 C23 1.379(11)
O4 C42 1.358(11)
O1 C1 1.356(11)
O2 C20 1.351(12)
O7 C66 1.259(13)
O5 C51 1.233(14)
O6 C53 1.263(13)
O8 C68 1.259(12)
O13 C76 1.46(2)
N1 C12 1.448(14)
N1 C13 1.460(15)
N1 C14 1.485(14)
N4 C32 1.485(14)
N4 C33 1.479(17)
N4 C29 1.529(14)
N3 C34 1.486(15)
N3 C35 1.503(14)
N3 C36 1.511(14)
N2 C10 1.448(15)
N2 C11 1.500(17)
N2 C7 1.498(14)
C24 C25 1.377(14)
C24 C23 1.384(14)
C24 C30 1.470(14)
C1 C2 1.402(14)
C1 C6 1.390(14)
C23 C28 1.427(13)
C28 C27 1.355(14)
C28 C29 1.509(14)
C42 C37 1.354(15)
C42 C41 1.397(14)
C10 H10A 0.9600
C10 H10B 0.9600
C10 H10C 0.9600
C6 C5 1.379(15)
C6 C7 1.470(15)
C41 C40 1.376(15)
C41 C44 1.474(18)
C25 C26 1.382(16)
C25 H25 0.9300
C30 H30A 0.9600
C30 H30B 0.9600
C30 H30C 0.9600
C44 H44A 0.9600
C44 H44B 0.9600
C44 H44C 0.9600
C40 C39 1.383(17)
C40 H40 0.9300
C29 H29A 0.9700
C29 H29B 0.9700
C2 C3 1.435(15)
C2 C8 1.508(15)
C36 C37 1.496(15)
C36 H36A 0.9700
C36 H36B 0.9700
C27 C26 1.384(15)
C27 H27 0.9300
C60 C65 1.366(18)
C60 C61 1.386(17)
C60 H60 0.9300
C39 C38 1.385(16)
C39 C43 1.519(15)
C37 C38 1.407(14)
C34 C33 1.467(18)
C34 H34A 0.9700
C34 H34B 0.9700
C26 C31 1.463(16)
C65 C64 1.412(17)
C65 C66 1.497(16)
C7 H7A 0.9700
C7 H7B 0.9700
C66 C67 1.373(17)
C33 H33 0.9300
C4 C3 1.382(17)
C4 C5 1.406(16)
C4 C9 1.540(15)
C38 H38 0.9300
C5 H5 0.9300
C3 H3 0.9300
C13 H13A 0.9600
C13 H13B 0.9600
C13 H13C 0.9600
C12 C11 1.530(18)
C12 H12A 0.9700
C12 H12B 0.9700
C32 H32A 0.9600
C32 H32B 0.9600
C32 H32C 0.9600
C20 C15 1.377(16)
C20 C19 1.417(14)
C19 C18 1.421(16)
C19 C22 1.499(16)
C18 C17 1.324(18)
C18 H18 0.9300
C22 H22A 0.9600
C22 H22B 0.9600
C22 H22C 0.9600
C15 C16 1.390(15)
C15 C14 1.489(15)
C14 H14A 0.9700
C14 H14B 0.9700
C68 C67 1.425(16)
C68 C69 1.485(17)
C51 C52 1.404(19)
C51 C50 1.473(17)
O12 C75 1.38(3)
C53 C52 1.398(17)
C53 C54 1.475(19)
C69 C74 1.370(19)
C69 C70 1.400(18)
C52 H52 0.9300
C70 C71 1.36(2)
C70 H70 0.9300
C67 H67 0.9300
C17 C16 1.360(17)
C17 C21 1.500(16)
C50 C49 1.338(18)
C50 C45 1.374(19)
C54 C59 1.29(2)
C54 C55 1.39(2)
C61 C62 1.39(2)
C61 H61 0.9300
C16 H16 0.9300
C21 H21A 0.9600
C21 H21B 0.9600
C21 H21C 0.9600
C45 C46 1.297(18)
C45 H45 0.9300
C64 C63 1.38(2)
C64 H64 0.9300
C74 C73 1.32(2)
C74 H74 0.9300
C62 C63 1.36(2)
C62 H62 0.9300
C31 H31A 0.9600
C31 H31B 0.9600
C31 H31C 0.9600
C63 H63 0.9300
C59 C58 1.52(3)
C59 H59 0.9300
C46 C47 1.35(2)
C46 H46 0.9300
C55 C56 1.38(2)
C55 H55 0.9300
C49 C48 1.48(2)
C49 H49 0.9300
C73 C72 1.34(2)
C73 H73 0.9300
C58 C57 1.35(3)
C58 H58 0.9300
C8 H8A 0.9600
C8 H8B 0.9600
C8 H8C 0.9600
C9 H9A 0.9600
C9 H9B 0.9600
C9 H9C 0.9600
C76 H76A 0.9600
C76 H76B 0.9600
C76 H76C 0.9600
C43 H43A 0.9600
C43 H43B 0.9600
C43 H43C 0.9600
C11 H11A 0.9700
C11 H11B 0.9700
C47 C48 1.36(2)
C47 H47 0.9300
C56 C57 1.23(3)
C56 H56 0.9300
C48 H48 0.9300
C57 H57 0.9300
C71 C72 1.35(2)
C71 H71 0.9300
C72 H72 0.9300
C75 H75A 0.9600
C75 H75B 0.9600
C75 H75C 0.9600
C35 H35A 0.9600
C35 H35B 0.9600
C35 H35C 0.9600
N5 O15 1.41(3)
N5 O14 1.57(3)
N5 O16 1.61(3)
O16 O15 1.83(3)
O17 C77 1.45(4)
